data_5900020
_journal_name_full 'J. Am. Chem. Soc.'
_journal_page_first 2701
_journal_paper_doi 10.1021/ja01162a098
_journal_volume 72
_journal_year 1950
_chemical_formula_sum 'C4 H8 I2 S3'
_chemical_name_systematic '2,2- Diiodide diethylene trisulfide'
_symmetry_Int_Tables_number 92
_symmetry_space_group_name_H-M 'P 41 21 2'
_cell_angle_alpha 90
_cell_angle_beta 90
_cell_angle_gamma 90
_cell_formula_units_Z 4
_cell_length_a 6.01
_cell_length_b 6.01
_cell_length_c 29.4
_cod_data_source_file 021_diiodide_diethylene_trisulfide.cif
_cod_data_source_block diiodide_diethylene_trisulfide
_cod_depositor_comments
;
 Added the _citation_author_ordinal data item to the CITATION_AUTHOR loop
 and updated the _citation_author_name data item value.

 Antanas Vaitkus,
 2021-05-03
;
_cod_database_code 5900020

loop_
_atom_site_label
_atom_site_type_symbol
_atom_site_symmetry_multiplicity
_atom_site_Wyckoff_symbol
_atom_site_fract_x
_atom_site_fract_y
_atom_site_fract_z
S1 S1 8 b 0.674 0.301 0.067
S2 S2 8 b 0.554 0.446 0.125
I I 8 b 0.885 0.250 0.948
C1 C1 8 b 0.942 0.725 0.203
C2 C2 8 b 0.960 0.491 0.181

loop_
_citation_author_citation_id
_citation_author_ordinal
_citation_author_name
1 1 'Kitajgorodskij, A. I.'

loop_
_citation_id
_citation_coordinate_linkage
_citation_title
_citation_book_title
_citation_country
_citation_page_first
_citation_page_last
_citation_year
_citation_book_publisher
_cod_citation_special_details
1 yes ? 'Organicheskaja Kristallokhimija' USSR ? ? 1955 'Izdatel'stvo Akademii Nauk SSSR'
;

Coordinates are presented as published in this book, Kitajgorodskij's
"Organicheskaja Kristallokhimija", keyed in manually.

Saulius Gra\<zulis
;

loop_
_geom_angle
_geom_angle_atom_site_label_1
_geom_angle_atom_site_label_2
_geom_angle_atom_site_label_3
109 I1 C1 C2
114 C1 C2 S1
98 C2 S1 S2
113 S1 S2 S3

loop_
_geom_bond_atom_site_label_1
_geom_bond_atom_site_label_2
_geom_bond_distance
S3 S2 2.05(5)
S3 C3 1.86(5)
C3 C4 1.55(5)
I2 C4 2.09(5)
